data_4324946
loop_
_publ_author_name
'Wen-Bo Pei'
'Jian-Sheng Wu'
'Zheng-Fang Tian'
'Xiao-Ming Ren'
'You Song'

_publ_section_title
;
 Stack Pattern of the Countercation-Modulating Magnetic Property of
 Low-Dimensional [Pt(mnt)2]- Monoanion Spin Systems
;
_journal_name_full 'Inorganic Chemistry'
_journal_page_first 3970
_journal_page_last 3980
_journal_paper_doi 10.1021/ic102406u
_journal_volume 50
_journal_year 2011
_chemical_formula_sum 'C20 H12 Cl N6 Pt S4'
_chemical_formula_weight 695.17
_chemical_name_systematic
; 
 ? 
;
_space_group_IT_number 14
_symmetry_cell_setting monoclinic
_symmetry_space_group_name_Hall '-P 2ybc'
_symmetry_space_group_name_H-M 'P 1 21/c 1'
_atom_sites_solution_hydrogens geom
_atom_sites_solution_primary direct
_atom_sites_solution_secondary difmap
_audit_creation_method SHELXL-97
_cell_angle_alpha 90.00
_cell_angle_beta 105.945(2)
_cell_angle_gamma 90.00
_cell_formula_units_Z 4
_cell_length_a 7.3903(8)
_cell_length_b 26.318(3)
_cell_length_c 12.7696(15)
_cell_measurement_reflns_used 5181
_cell_measurement_temperature 296(2)
_cell_measurement_theta_max 26.3093
_cell_measurement_theta_min 2.8537
_cell_volume 2388.1(5)
_computing_structure_refinement 'SHELXL-97 (Sheldrick, 1997)'
_computing_structure_solution 'SHELXS-97 (Sheldrick, 1990)'
_diffrn_ambient_temperature 296(2)
_diffrn_measured_fraction_theta_full 0.988
_diffrn_measured_fraction_theta_max 0.988
_diffrn_measurement_device_type 'CCD area detector'
_diffrn_measurement_method 'phi and omega scans'
_diffrn_radiation_monochromator graphite
_diffrn_radiation_source 'fine-focus sealed tube'
_diffrn_radiation_type MoK\a
_diffrn_radiation_wavelength 0.71073
_diffrn_reflns_av_R_equivalents 0.0399
_diffrn_reflns_av_sigmaI/netI 0.0474
_diffrn_reflns_limit_h_max 9
_diffrn_reflns_limit_h_min -7
_diffrn_reflns_limit_k_max 32
_diffrn_reflns_limit_k_min -33
_diffrn_reflns_limit_l_max 14
_diffrn_reflns_limit_l_min -16
_diffrn_reflns_number 15094
_diffrn_reflns_theta_full 27.00
_diffrn_reflns_theta_max 27.00
_diffrn_reflns_theta_min 1.83
_exptl_absorpt_coefficient_mu 6.358
_exptl_absorpt_correction_T_max 0.4319
_exptl_absorpt_correction_T_min 0.3302
_exptl_absorpt_correction_type multi-scan
_exptl_absorpt_process_details 'SADABS(Bruker, 2000)'
_exptl_crystal_colour dark-green
_exptl_crystal_density_diffrn 1.931
_exptl_crystal_description black
_exptl_crystal_F_000 1328
_exptl_crystal_size_max 0.2
_exptl_crystal_size_mid 0.15
_exptl_crystal_size_min 0.15
_refine_diff_density_max 1.014
_refine_diff_density_min -1.642
_refine_diff_density_rms 0.265
_refine_ls_extinction_method none
_refine_ls_goodness_of_fit_ref 0.999
_refine_ls_hydrogen_treatment constr
_refine_ls_matrix_type full
_refine_ls_number_parameters 289
_refine_ls_number_reflns 5160
_refine_ls_number_restraints 0
_refine_ls_restrained_S_all 0.999
_refine_ls_R_factor_all 0.0519
_refine_ls_R_factor_gt 0.0341
_refine_ls_shift/su_max 0.003
_refine_ls_shift/su_mean 0.000
_refine_ls_structure_factor_coef Fsqd
_refine_ls_weighting_details 'calc w=1/[\s^2^(Fo^2^)+(0.0961P)^2^+0.0000P] where P=(Fo^2^+2Fc^2^)/3'
_refine_ls_weighting_scheme calc
_refine_ls_wR_factor_gt 0.0999
_refine_ls_wR_factor_ref 0.1383
_reflns_number_gt 4055
_reflns_number_total 5160
_reflns_threshold_expression >2sigma(I)
_cod_data_source_file ic102406u_si_002_2.cif
_cod_data_source_block CCDC776573
_cod_database_code 4324946

loop_
_symmetry_equiv_pos_as_xyz
'x, y, z'
'-x, y+1/2, -z+1/2'
'-x, -y, -z'
'x, -y-1/2, z-1/2'

loop_
_atom_site_label
_atom_site_type_symbol
_atom_site_fract_x
_atom_site_fract_y
_atom_site_fract_z
_atom_site_U_iso_or_equiv
_atom_site_adp_type
_atom_site_occupancy
_atom_site_symmetry_multiplicity
_atom_site_calc_flag
_atom_site_refinement_flags
Pt1 Pt 0.78109(4) 0.516628(10) 0.01776(2) 0.03657(13) Uani 1 1 d .
C17 C 0.7630(16) 0.5043(6) 0.5916(11) 0.087(4) Uani 1 1 d .
H17 H 0.7453 0.4834 0.6466 0.104 Uiso 1 1 calc R
S3 S 0.7969(3) 0.44587(7) 0.12210(14) 0.0444(4) Uani 1 1 d .
S1 S 0.7614(3) 0.58907(7) -0.08147(14) 0.0438(4) Uani 1 1 d .
S4 S 0.6438(3) 0.47050(7) -0.13221(15) 0.0434(4) Uani 1 1 d .
S2 S 0.9205(3) 0.56048(7) 0.17091(15) 0.0449(4) Uani 1 1 d .
Cl1 Cl 0.6787(5) 0.42299(11) 0.4664(5) 0.144(2) Uani 1 1 d .
C18 C 0.7388(14) 0.4871(4) 0.4940(10) 0.066(3) Uani 1 1 d .
C19 C 0.7512(15) 0.5170(3) 0.4033(8) 0.059(2) Uani 1 1 d .
H19 H 0.7279 0.5038 0.3333 0.071 Uiso 1 1 calc R
C3 C 0.9233(10) 0.6215(3) 0.1262(5) 0.0418(16) Uani 1 1 d .
C20 C 0.8009(13) 0.5675(3) 0.4276(7) 0.056(2) Uani 1 1 d .
H20 H 0.8116 0.5893 0.3723 0.068 Uiso 1 1 calc R
C1 C 0.8555(10) 0.6336(3) 0.0139(6) 0.0422(16) Uani 1 1 d .
C7 C 0.6299(9) 0.4106(3) -0.0819(6) 0.0411(16) Uani 1 1 d .
C9 C 0.5785(15) 0.6798(3) 0.4942(7) 0.062(2) Uani 1 1 d .
H9 H 0.5776 0.6695 0.4244 0.075 Uiso 1 1 calc R
N5 N 0.7329(10) 0.6713(3) 0.5741(7) 0.0616(19) Uani 1 1 d .
C11 C 0.4201(12) 0.7186(3) 0.6122(7) 0.0530(19) Uani 1 1 d .
C10 C 0.4235(15) 0.7024(3) 0.5073(7) 0.064(2) Uani 1 1 d .
H10 H 0.3192 0.7073 0.4479 0.077 Uiso 1 1 calc R
C6 C 0.6824(12) 0.3508(3) 0.0732(8) 0.062(2) Uani 1 1 d .
N1 N 0.8773(12) 0.7266(3) -0.0410(7) 0.073(2) Uani 1 1 d .
C16 C 0.8168(14) 0.5556(5) 0.6134(9) 0.081(3) Uani 1 1 d .
H16 H 0.8397 0.5680 0.6840 0.098 Uiso 1 1 calc R
C4 C 0.9968(12) 0.6595(3) 0.2056(7) 0.0523(19) Uani 1 1 d .
C15 C 0.8351(12) 0.5861(3) 0.5346(7) 0.0521(19) Uani 1 1 d .
C13 C 0.7336(13) 0.6885(4) 0.6746(8) 0.067(2) Uani 1 1 d .
H13 H 0.8426 0.6844 0.7313 0.080 Uiso 1 1 calc R
C2 C 0.8635(11) 0.6854(3) -0.0156(6) 0.0484(18) Uani 1 1 d .
C8 C 0.5432(11) 0.3721(3) -0.1543(7) 0.053(2) Uani 1 1 d .
N2 N 1.0574(13) 0.6902(3) 0.2684(7) 0.079(2) Uani 1 1 d .
C5 C 0.6942(10) 0.4003(3) 0.0264(7) 0.0439(16) Uani 1 1 d .
N4 N 0.4784(13) 0.3427(3) -0.2250(7) 0.077(2) Uani 1 1 d .
N6 N 0.2648(12) 0.7384(3) 0.6325(8) 0.082(3) Uani 1 1 d .
H6A H 0.2662 0.7466 0.6979 0.099 Uiso 1 1 calc R
H6B H 0.1644 0.7428 0.5801 0.099 Uiso 1 1 calc R
N3 N 0.6779(15) 0.3126(3) 0.1116(7) 0.083(3) Uani 1 1 d .
C12 C 0.5860(14) 0.7109(4) 0.6958(7) 0.069(3) Uani 1 1 d .
H12 H 0.5930 0.7214 0.7663 0.082 Uiso 1 1 calc R
C14 C 0.8892(14) 0.6416(4) 0.5550(9) 0.076(3) Uani 1 1 d .
H14A H 0.9978 0.6443 0.6180 0.091 Uiso 1 1 calc R
H14B H 0.9236 0.6553 0.4926 0.091 Uiso 1 1 calc R

loop_
_atom_site_aniso_label
_atom_site_aniso_U_11
_atom_site_aniso_U_22
_atom_site_aniso_U_33
_atom_site_aniso_U_23
_atom_site_aniso_U_13
_atom_site_aniso_U_12
Pt1 0.03292(18) 0.04383(19) 0.03430(18) -0.00184(10) 0.01148(12) 0.00098(10)
C17 0.068(7) 0.115(9) 0.088(9) 0.071(8) 0.038(6) 0.040(7)
S3 0.0498(10) 0.0482(10) 0.0360(9) 0.0012(8) 0.0129(8) -0.0020(8)
S1 0.0455(10) 0.0476(10) 0.0352(9) 0.0004(8) 0.0057(7) 0.0019(8)
S4 0.0425(10) 0.0493(10) 0.0371(9) -0.0016(8) 0.0087(7) -0.0014(8)
S2 0.0515(11) 0.0493(10) 0.0337(9) -0.0012(7) 0.0113(8) -0.0018(8)
Cl1 0.0679(18) 0.0510(15) 0.320(7) 0.016(2) 0.067(3) 0.0016(13)
C18 0.055(6) 0.064(7) 0.089(9) 0.034(5) 0.036(5) 0.019(4)
C19 0.070(6) 0.066(6) 0.047(5) 0.001(4) 0.024(5) 0.004(4)
C3 0.044(4) 0.054(4) 0.029(3) -0.004(3) 0.013(3) -0.001(3)
C20 0.079(6) 0.055(5) 0.044(4) 0.010(4) 0.033(4) 0.002(4)
C1 0.037(4) 0.052(4) 0.035(4) -0.001(3) 0.006(3) 0.000(3)
C7 0.036(4) 0.051(4) 0.037(4) -0.011(3) 0.013(3) 0.000(3)
C9 0.097(7) 0.059(5) 0.037(4) -0.008(4) 0.029(5) -0.016(5)
N5 0.055(4) 0.056(4) 0.073(5) -0.017(4) 0.017(4) -0.006(3)
C11 0.054(5) 0.043(4) 0.056(5) 0.001(4) 0.007(4) 0.002(3)
C10 0.088(7) 0.043(4) 0.044(5) 0.002(4) -0.009(4) -0.010(4)
C6 0.057(5) 0.049(5) 0.076(6) -0.005(4) 0.011(4) 0.000(4)
N1 0.087(6) 0.060(5) 0.065(5) 0.011(4) 0.009(4) -0.006(4)
C16 0.055(6) 0.119(10) 0.062(6) -0.008(6) 0.004(5) 0.024(6)
C4 0.051(5) 0.057(5) 0.046(4) -0.004(4) 0.008(4) -0.009(4)
C15 0.047(4) 0.064(5) 0.053(5) -0.010(4) 0.027(3) -0.002(4)
C13 0.060(6) 0.071(6) 0.059(6) -0.012(5) 0.000(4) 0.010(4)
C2 0.053(5) 0.059(5) 0.031(4) 0.000(3) 0.008(3) 0.001(4)
C8 0.046(4) 0.053(5) 0.057(5) -0.010(4) 0.009(4) 0.007(3)
N2 0.092(6) 0.081(6) 0.060(5) -0.012(5) 0.012(4) -0.023(5)
C5 0.032(4) 0.048(4) 0.054(4) -0.003(3) 0.016(3) 0.002(3)
N4 0.088(6) 0.063(5) 0.072(5) -0.017(4) 0.008(4) -0.006(4)
N6 0.062(5) 0.068(5) 0.108(7) -0.010(5) 0.008(5) 0.012(4)
N3 0.142(9) 0.059(5) 0.058(5) 0.009(4) 0.044(5) 0.002(5)
C12 0.074(6) 0.078(6) 0.044(5) -0.013(4) 0.000(4) 0.024(5)
C14 0.074(7) 0.084(7) 0.085(7) -0.031(6) 0.048(6) -0.011(5)

loop_
_atom_type_symbol
_atom_type_description
_atom_type_scat_dispersion_real
_atom_type_scat_dispersion_imag
_atom_type_scat_source
C C 0.0033 0.0016 'International Tables Vol C Tables 4.2.6.8 and 6.1.1.4'
H H 0.0000 0.0000 'International Tables Vol C Tables 4.2.6.8 and 6.1.1.4'
N N 0.0061 0.0033 'International Tables Vol C Tables 4.2.6.8 and 6.1.1.4'
S S 0.1246 0.1234 'International Tables Vol C Tables 4.2.6.8 and 6.1.1.4'
Cl Cl 0.1484 0.1585 'International Tables Vol C Tables 4.2.6.8 and 6.1.1.4'
Pt Pt -1.7033 8.3905 'International Tables Vol C Tables 4.2.6.8 and 6.1.1.4'

loop_
_geom_angle_atom_site_label_1
_geom_angle_atom_site_label_2
_geom_angle_atom_site_label_3
_geom_angle
S4 Pt1 S2 178.18(7)
S4 Pt1 S1 91.90(7)
S2 Pt1 S1 89.90(6)
S4 Pt1 S3 89.74(7)
S2 Pt1 S3 88.47(7)
S1 Pt1 S3 177.73(6)
C18 C17 C16 118.8(10)
C18 C17 H17 120.6
C16 C17 H17 120.6
C5 S3 Pt1 102.2(3)
C1 S1 Pt1 103.2(3)
C7 S4 Pt1 103.6(2)
C3 S2 Pt1 103.6(2)
C17 C18 C19 124.6(11)
C17 C18 Cl1 119.4(9)
C19 C18 Cl1 115.9(9)
C20 C19 C18 114.8(9)
C20 C19 H19 122.6
C18 C19 H19 122.6
C1 C3 C4 121.4(7)
C1 C3 S2 121.1(5)
C4 C3 S2 117.5(6)
C19 C20 C15 121.0(8)
C19 C20 H20 119.5
C15 C20 H20 119.5
C2 C1 C3 117.1(6)
C2 C1 S1 120.8(5)
C3 C1 S1 122.1(6)
C5 C7 C8 119.7(7)
C5 C7 S4 121.5(5)
C8 C7 S4 118.8(6)
N5 C9 C10 124.3(8)
N5 C9 H9 117.8
C10 C9 H9 117.8
C9 N5 C13 116.8(8)
C9 N5 C14 120.9(8)
C13 N5 C14 122.3(8)
N6 C11 C12 121.4(9)
N6 C11 C10 122.5(8)
C12 C11 C10 116.0(8)
C9 C10 C11 119.3(9)
C9 C10 H10 120.3
C11 C10 H10 120.3
N3 C6 C5 178.0(11)
C15 C16 C17 120.8(10)
C15 C16 H16 119.6
C17 C16 H16 119.6
N2 C4 C3 179.1(10)
C16 C15 C20 119.9(9)
C16 C15 C14 122.0(9)
C20 C15 C14 118.1(8)
C12 C13 N5 123.2(9)
C12 C13 H13 118.4
N5 C13 H13 118.4
N1 C2 C1 176.8(10)
N4 C8 C7 171.7(10)
C7 C5 C6 123.7(7)
C7 C5 S3 122.9(6)
C6 C5 S3 113.4(6)
C11 N6 H6A 120.0
C11 N6 H6B 120.0
H6A N6 H6B 120.0
C13 C12 C11 120.2(9)
C13 C12 H12 119.9
C11 C12 H12 119.9
N5 C14 C15 111.0(8)
N5 C14 H14A 109.4
C15 C14 H14A 109.4
N5 C14 H14B 109.4
C15 C14 H14B 109.4
H14A C14 H14B 108.0

loop_
_geom_bond_atom_site_label_1
_geom_bond_atom_site_label_2
_geom_bond_distance
Pt1 S4 2.2589(19)
Pt1 S2 2.2608(18)
Pt1 S1 2.2717(18)
Pt1 S3 2.2740(18)
C17 C18 1.292(17)
C17 C16 1.411(18)
C17 H17 0.9300
S3 C5 1.731(8)
S1 C1 1.696(7)
S4 C7 1.716(8)
S2 C3 1.705(8)
Cl1 C18 1.756(12)
C18 C19 1.423(13)
C19 C20 1.391(12)
C19 H19 0.9300
C3 C1 1.420(10)
C3 C4 1.421(10)
C20 C15 1.407(11)
C20 H20 0.9300
C1 C2 1.420(11)
C7 C5 1.360(11)
C7 C8 1.402(10)
C9 N5 1.324(13)
C9 C10 1.340(14)
C9 H9 0.9300
N5 C13 1.359(11)
N5 C14 1.470(11)
C11 N6 1.349(11)
C11 C12 1.401(12)
C11 C10 1.412(12)
C10 H10 0.9300
C6 N3 1.123(11)
C6 C5 1.447(12)
N1 C2 1.145(10)
C16 C15 1.323(14)
C16 H16 0.9300
C4 N2 1.142(11)
C15 C14 1.518(13)
C13 C12 1.332(12)
C13 H13 0.9300
C8 N4 1.185(11)
N6 H6A 0.8600
N6 H6B 0.8600
C12 H12 0.9300
C14 H14A 0.9700
C14 H14B 0.9700
